data_2243810
loop_
_publ_author_name
'Mertsalov, Dmitriy F.'
'Surina, Nataliya S.'
'Sorokina, Elena A.'
'\,Celikesir, Sevim T\"urktekin'
'Akkurt, Mehmet'
'Grigoriev, Mikhail S.'
'Mlowe, Sixberth'

_publ_section_title
;
 Crystal structure and Hirshfeld surface analysis of
 4,5-dibromo-2-(4-methoxyphenyl)-2,3,4,4a,5,6,7,7a-octahydro-1<i>H</i>-4,6-epoxy-1<i>H</i>-cyclopenta[<i>c</i>]pyridin-1-one
;
_journal_coeditor_code YK2149
_journal_issue 5
_journal_name_full 'Acta Crystallographica Section E'
_journal_page_first 532
_journal_page_last 536
_journal_paper_doi 10.1107/S2056989021003273
_journal_volume 77
_journal_year 2021
_chemical_formula_iupac 'C15 H15 Br2 N O3'
_chemical_formula_moiety 'C15 H15 Br2 N O3'
_chemical_formula_sum 'C15 H15 Br2 N O3'
_chemical_formula_weight 417.10
_chemical_name_systematic
4,5-Dibromo-2-(4-methoxyphenyl)-2,3,4,4a,5,6,7,7a-octahydro-1<i>H</i>-4,6-epoxy-1<i>H</i>-cyclopenta[<i>c</i>]pyridin-1-one
_space_group_crystal_system monoclinic
_space_group_IT_number 14
_space_group_name_Hall '-P 2ybc'
_space_group_name_H-M_alt 'P 1 21/c 1'
_atom_sites_solution_hydrogens geom
_audit_creation_method SHELXL-2018/3
_cell_angle_alpha 90
_cell_angle_beta 96.618(4)
_cell_angle_gamma 90
_cell_formula_units_Z 4
_cell_length_a 12.0238(12)
_cell_length_b 6.4316(7)
_cell_length_c 19.463(2)
_cell_measurement_reflns_used 2677
_cell_measurement_temperature 296(2)
_cell_measurement_theta_max 24.37
_cell_measurement_theta_min 2.86
_cell_volume 1495.1(3)
_computing_cell_refinement
;
SAINT (Bruker, 2013)
;
_computing_data_collection
;
APEX2 (Bruker, 2013)
;
_computing_data_reduction
;
SAINT (Bruker, 2013)
;
_computing_molecular_graphics
;
ORTEP-3 for Windows (Farrugia, 2012)
;
_computing_publication_material
;
PLATON (Spek, 2020)
;
_computing_structure_refinement
;
SHELXL (Sheldrick, 2015b)
;
_computing_structure_solution
;
SHELXT (Sheldrick, 2015a)
;
_diffrn_ambient_temperature 296(2)
_diffrn_measured_fraction_theta_full 0.996
_diffrn_measured_fraction_theta_max 0.996
_diffrn_measurement_device_type 'Bruker Kappa APEXII area-detector diffractometer'
_diffrn_measurement_method '\f and \w scans'
_diffrn_radiation_type MoK\a
_diffrn_radiation_wavelength 0.71073
_diffrn_reflns_av_R_equivalents 0.0433
_diffrn_reflns_av_unetI/netI 0.0405
_diffrn_reflns_limit_h_max 15
_diffrn_reflns_limit_h_min -15
_diffrn_reflns_limit_k_max 8
_diffrn_reflns_limit_k_min -8
_diffrn_reflns_limit_l_max 25
_diffrn_reflns_limit_l_min -24
_diffrn_reflns_number 13519
_diffrn_reflns_theta_full 25.242
_diffrn_reflns_theta_max 27.499
_diffrn_reflns_theta_min 3.412
_exptl_absorpt_coefficient_mu 5.431
_exptl_absorpt_correction_T_max 0.736
_exptl_absorpt_correction_T_min 0.461
_exptl_absorpt_correction_type multi-scan
_exptl_absorpt_process_details
;
(SADABS; Bruker, 2013)
;
_exptl_crystal_colour colourless
_exptl_crystal_density_diffrn 1.853
_exptl_crystal_description needle
_exptl_crystal_F_000 824
_exptl_crystal_size_max 0.400
_exptl_crystal_size_mid 0.120
_exptl_crystal_size_min 0.060
_refine_diff_density_max 1.295
_refine_diff_density_min -0.621
_refine_ls_extinction_method none
_refine_ls_goodness_of_fit_ref 1.009
_refine_ls_hydrogen_treatment constr
_refine_ls_matrix_type full
_refine_ls_number_parameters 190
_refine_ls_number_reflns 3429
_refine_ls_number_restraints 0
_refine_ls_restrained_S_all 1.009
_refine_ls_R_factor_all 0.0610
_refine_ls_R_factor_gt 0.0371
_refine_ls_shift/su_max 0.001
_refine_ls_shift/su_mean 0.000
_refine_ls_structure_factor_coef Fsqd
_refine_ls_weighting_details 'w=1/[\s^2^(Fo^2^)+(0.0431P)^2^+0.8680P] where P=(Fo^2^+2Fc^2^)/3'
_refine_ls_weighting_scheme calc
_refine_ls_wR_factor_gt 0.0820
_refine_ls_wR_factor_ref 0.0909
_reflns_number_gt 2522
_reflns_number_total 3429
_reflns_threshold_expression 'I > 2\s(I)'
_cod_data_source_file yk2149sup1.cif
_cod_data_source_block I
_cod_original_sg_symbol_H-M 'P 21/c'
_cod_database_code 2243810
_shelx_space_group_comment
;
The symmetry employed for this shelxl refinement is uniquely defined
by the following loop, which should always be used as a source of
symmetry information in preference to the above space-group names.
They are only intended as comments.
;
_shelx_estimated_absorpt_t_min 0.220
_shelx_estimated_absorpt_t_max 0.736

loop_
_space_group_symop_operation_xyz
'x, y, z'
'-x, y+1/2, -z+1/2'
'-x, -y, -z'
'x, -y-1/2, z-1/2'

loop_
_atom_site_type_symbol
_atom_site_label
_atom_site_fract_x
_atom_site_fract_y
_atom_site_fract_z
_atom_site_U_iso_or_equiv
_atom_site_adp_type
_atom_site_calc_flag
_atom_site_occupancy
_atom_site_disorder_assembly
_atom_site_disorder_group
Br Br1 0.69848(3) -0.16042(6) 0.55820(2) 0.04500(13) Uani d 1 . .
Br Br2 0.94126(3) -0.12067(7) 0.67093(2) 0.04941(14) Uani d 1 . .
O O1 0.51267(19) 0.4036(4) 0.75946(12) 0.0386(6) Uani d 1 . .
O O2 0.0858(2) 0.5884(5) 0.57203(14) 0.0504(7) Uani d 1 . .
O O8 0.75480(19) 0.2430(4) 0.60541(12) 0.0349(5) Uani d 1 . .
N N2 0.5178(2) 0.2933(4) 0.64953(13) 0.0284(6) Uani d 1 . .
C C1 0.5603(3) 0.3115(5) 0.71658(17) 0.0273(7) Uani d 1 . .
C C3A 0.6814(3) 0.0868(5) 0.62134(16) 0.0289(7) Uani d 1 . .
C C3 0.5590(3) 0.1411(5) 0.60289(17) 0.0323(8) Uani d 1 . .
H H3A 0.548416 0.195612 0.556131 0.039 Uiso calc 1 . .
H H3B 0.514694 0.015166 0.603693 0.039 Uiso calc 1 . .
C C4 0.7156(2) 0.0398(5) 0.69685(16) 0.0257(6) Uani d 1 . .
H H4A 0.691323 -0.094568 0.713661 0.031 Uiso calc 1 . .
C C5 0.8414(3) 0.0806(5) 0.70565(18) 0.0336(8) Uani d 1 . .
H H5A 0.865966 0.106512 0.754666 0.040 Uiso calc 1 . .
C C6 0.8301(3) 0.2855(6) 0.66820(19) 0.0358(8) Uani d 1 . .
H H6A 0.901320 0.350442 0.660335 0.043 Uiso calc 1 . .
C C7A 0.6785(3) 0.2352(5) 0.73476(17) 0.0279(7) Uani d 1 . .
H H7AA 0.691219 0.210486 0.784733 0.033 Uiso calc 1 . .
C C7 0.7624(3) 0.4062(5) 0.71548(19) 0.0355(8) Uani d 1 . .
H H7A 0.723577 0.522331 0.691645 0.043 Uiso calc 1 . .
H H7B 0.808923 0.456851 0.756063 0.043 Uiso calc 1 . .
C C11 0.4066(3) 0.3716(5) 0.62824(16) 0.0280(7) Uani d 1 . .
C C12 0.3137(3) 0.2636(6) 0.64507(18) 0.0342(8) Uani d 1 . .
H H12A 0.322793 0.139531 0.669624 0.041 Uiso calc 1 . .
C C13 0.2078(3) 0.3407(6) 0.62528(19) 0.0392(8) Uani d 1 . .
H H13A 0.145407 0.270187 0.637376 0.047 Uiso calc 1 . .
C C14 0.1944(3) 0.5227(6) 0.58748(17) 0.0351(8) Uani d 1 . .
C C15 0.2861(3) 0.6274(6) 0.56874(19) 0.0401(9) Uani d 1 . .
H H15A 0.276873 0.747622 0.542168 0.048 Uiso calc 1 . .
C C16 0.3926(3) 0.5508(6) 0.59010(18) 0.0362(8) Uani d 1 . .
H H16A 0.455034 0.621952 0.578373 0.043 Uiso calc 1 . .
C C17 0.0658(4) 0.7577(8) 0.5251(2) 0.0597(12) Uani d 1 . .
H H17A -0.012785 0.788516 0.518630 0.090 Uiso calc 1 . .
H H17B 0.106390 0.877628 0.543611 0.090 Uiso calc 1 . .
H H17C 0.090453 0.721139 0.481502 0.090 Uiso calc 1 . .

loop_
_atom_site_aniso_label
_atom_site_aniso_U_11
_atom_site_aniso_U_22
_atom_site_aniso_U_33
_atom_site_aniso_U_12
_atom_site_aniso_U_13
_atom_site_aniso_U_23
Br1 0.0406(2) 0.0497(2) 0.0443(2) 0.00670(17) 0.00301(16) -0.01833(18)
Br2 0.0286(2) 0.0543(3) 0.0653(3) 0.01404(17) 0.00518(17) -0.00677(19)
O1 0.0321(13) 0.0467(14) 0.0370(14) 0.0102(11) 0.0042(11) -0.0118(11)
O2 0.0300(14) 0.0703(19) 0.0501(16) 0.0171(13) 0.0013(12) 0.0129(14)
O8 0.0350(13) 0.0375(13) 0.0338(13) -0.0033(11) 0.0102(10) 0.0049(10)
N2 0.0242(14) 0.0339(15) 0.0275(14) 0.0068(11) 0.0046(11) -0.0004(11)
C1 0.0246(16) 0.0260(16) 0.0311(17) 0.0002(12) 0.0026(13) -0.0017(13)
C3A 0.0286(17) 0.0312(17) 0.0276(17) 0.0029(14) 0.0058(13) -0.0043(13)
C3 0.0279(17) 0.042(2) 0.0268(17) 0.0045(14) 0.0016(13) -0.0055(14)
C4 0.0231(16) 0.0246(15) 0.0297(16) 0.0016(12) 0.0040(12) 0.0018(13)
C5 0.0240(17) 0.0400(19) 0.0364(19) 0.0043(14) 0.0017(14) -0.0062(15)
C6 0.0236(17) 0.0400(19) 0.045(2) -0.0066(14) 0.0069(15) -0.0020(16)
C7A 0.0233(16) 0.0329(17) 0.0274(16) 0.0052(13) 0.0024(13) -0.0015(13)
C7 0.0302(18) 0.0354(18) 0.041(2) -0.0062(15) 0.0031(15) -0.0056(15)
C11 0.0240(16) 0.0323(17) 0.0271(16) 0.0041(13) 0.0008(13) 0.0003(13)
C12 0.0299(18) 0.0363(19) 0.0368(19) 0.0046(15) 0.0051(14) 0.0077(15)
C13 0.0274(18) 0.046(2) 0.044(2) -0.0011(16) 0.0053(15) 0.0030(17)
C14 0.0276(18) 0.048(2) 0.0287(17) 0.0113(15) 0.0003(14) -0.0031(15)
C15 0.038(2) 0.045(2) 0.038(2) 0.0084(16) 0.0045(16) 0.0124(16)
C16 0.0285(18) 0.039(2) 0.041(2) -0.0003(15) 0.0060(15) 0.0107(16)
C17 0.048(2) 0.081(3) 0.050(3) 0.035(2) 0.004(2) 0.018(2)

loop_
_atom_type_symbol
_atom_type_description
_atom_type_scat_dispersion_real
_atom_type_scat_dispersion_imag
_atom_type_scat_source
C C 0.0033 0.0016 'International Tables Vol C Tables 4.2.6.8 and 6.1.1.4'
H H 0.0000 0.0000 'International Tables Vol C Tables 4.2.6.8 and 6.1.1.4'
N N 0.0061 0.0033 'International Tables Vol C Tables 4.2.6.8 and 6.1.1.4'
O O 0.0106 0.0060 'International Tables Vol C Tables 4.2.6.8 and 6.1.1.4'
Br Br -0.2901 2.4595 'International Tables Vol C Tables 4.2.6.8 and 6.1.1.4'

loop_
_geom_angle_atom_site_label_1
_geom_angle_atom_site_label_2
_geom_angle_atom_site_label_3
_geom_angle_site_symmetry_1
_geom_angle_site_symmetry_3
_geom_angle
_geom_angle_publ_flag
C14 O2 C17 . . 117.5(3) ?
C3A O8 C6 . . 107.2(2) ?
C1 N2 C11 . . 118.8(3) ?
C1 N2 C3 . . 122.8(3) ?
C11 N2 C3 . . 115.1(3) ?
O1 C1 N2 . . 123.3(3) ?
O1 C1 C7A . . 120.1(3) ?
N2 C1 C7A . . 116.1(3) ?
O8 C3A C4 . . 104.6(3) ?
O8 C3A C3 . . 113.8(3) ?
C4 C3A C3 . . 115.1(3) ?
O8 C3A Br1 . . 108.6(2) ?
C4 C3A Br1 . . 113.4(2) ?
C3 C3A Br1 . . 101.5(2) ?
N2 C3 C3A . . 113.4(3) ?
N2 C3 H3A . . 108.9 ?
C3A C3 H3A . . 108.9 ?
N2 C3 H3B . . 108.9 ?
C3A C3 H3B . . 108.9 ?
H3A C3 H3B . . 107.7 ?
C3A C4 C5 . . 103.3(3) ?
C3A C4 C7A . . 103.9(2) ?
C5 C4 C7A . . 98.2(2) ?
C3A C4 H4A . . 116.3 ?
C5 C4 H4A . . 116.3 ?
C7A C4 H4A . . 116.3 ?
C6 C5 C4 . . 93.7(2) ?
C6 C5 Br2 . . 116.1(2) ?
C4 C5 Br2 . . 119.5(2) ?
C6 C5 H5A . . 108.8 ?
C4 C5 H5A . . 108.8 ?
Br2 C5 H5A . . 108.8 ?
O8 C6 C5 . . 104.7(3) ?
O8 C6 C7 . . 106.2(3) ?
C5 C6 C7 . . 100.3(3) ?
O8 C6 H6A . . 114.7 ?
C5 C6 H6A . . 114.7 ?
C7 C6 H6A . . 114.7 ?
C1 C7A C4 . . 117.9(3) ?
C1 C7A C7 . . 109.3(3) ?
C4 C7A C7 . . 103.1(3) ?
C1 C7A H7AA . . 108.7 ?
C4 C7A H7AA . . 108.7 ?
C7 C7A H7AA . . 108.7 ?
C6 C7 C7A . . 101.1(3) ?
C6 C7 H7A . . 111.6 ?
C7A C7 H7A . . 111.6 ?
C6 C7 H7B . . 111.6 ?
C7A C7 H7B . . 111.6 ?
H7A C7 H7B . . 109.4 ?
C16 C11 C12 . . 119.8(3) ?
C16 C11 N2 . . 120.1(3) ?
C12 C11 N2 . . 120.1(3) ?
C13 C12 C11 . . 119.8(3) ?
C13 C12 H12A . . 120.1 ?
C11 C12 H12A . . 120.1 ?
C12 C13 C14 . . 120.0(3) ?
C12 C13 H13A . . 120.0 ?
C14 C13 H13A . . 120.0 ?
O2 C14 C15 . . 124.2(3) ?
O2 C14 C13 . . 115.3(3) ?
C15 C14 C13 . . 120.5(3) ?
C14 C15 C16 . . 119.1(3) ?
C14 C15 H15A . . 120.5 ?
C16 C15 H15A . . 120.5 ?
C11 C16 C15 . . 120.8(3) ?
C11 C16 H16A . . 119.6 ?
C15 C16 H16A . . 119.6 ?
O2 C17 H17A . . 109.5 ?
O2 C17 H17B . . 109.5 ?
H17A C17 H17B . . 109.5 ?
O2 C17 H17C . . 109.5 ?
H17A C17 H17C . . 109.5 ?
H17B C17 H17C . . 109.5 ?

loop_
_geom_bond_atom_site_label_1
_geom_bond_atom_site_label_2
_geom_bond_site_symmetry_2
_geom_bond_distance
_geom_bond_publ_flag
Br1 C3A . 2.034(3) ?
Br2 C5 . 1.940(3) ?
O1 C1 . 1.219(4) ?
O2 C14 . 1.372(4) ?
O2 C17 . 1.424(5) ?
O8 C3A . 1.395(4) ?
O8 C6 . 1.461(4) ?
N2 C1 . 1.351(4) ?
N2 C11 . 1.443(4) ?
N2 C3 . 1.460(4) ?
C1 C7A . 1.507(4) ?
C3A C4 . 1.510(4) ?
C3A C3 . 1.516(4) ?
C3 H3A . 0.9700 ?
C3 H3B . 0.9700 ?
C4 C5 . 1.525(4) ?
C4 C7A . 1.549(4) ?
C4 H4A . 0.9800 ?
C5 C6 . 1.505(5) ?
C5 H5A . 0.9800 ?
C6 C7 . 1.512(5) ?
C6 H6A . 0.9800 ?
C7A C7 . 1.567(5) ?
C7A H7AA . 0.9800 ?
C7 H7A . 0.9700 ?
C7 H7B . 0.9700 ?
C11 C16 . 1.371(4) ?
C11 C12 . 1.386(5) ?
C12 C13 . 1.380(5) ?
C12 H12A . 0.9300 ?
C13 C14 . 1.382(5) ?
C13 H13A . 0.9300 ?
C14 C15 . 1.376(5) ?
C15 C16 . 1.391(5) ?
C15 H15A . 0.9300 ?
C16 H16A . 0.9300 ?
C17 H17A . 0.9600 ?
C17 H17B . 0.9600 ?
C17 H17C . 0.9600 ?

loop_
_geom_hbond_atom_site_label_D
_geom_hbond_atom_site_label_H
_geom_hbond_atom_site_label_A
_geom_hbond_site_symmetry_A
_geom_hbond_distance_DH
_geom_hbond_distance_HA
_geom_hbond_distance_DA
_geom_hbond_angle_DHA
_geom_hbond_publ_flag
C4 H4A O1 2_646 0.98 2.57 3.092(3) 114 yes
C7A H7AA Cg5 2_646 0.98 2.69 3.573(4) 150 yes

loop_
_geom_torsion_atom_site_label_1
_geom_torsion_atom_site_label_2
_geom_torsion_atom_site_label_3
_geom_torsion_atom_site_label_4
_geom_torsion_site_symmetry_1
_geom_torsion_site_symmetry_2
_geom_torsion_site_symmetry_3
_geom_torsion_site_symmetry_4
_geom_torsion
_geom_torsion_publ_flag
C11 N2 C1 O1 . . . . -5.2(5) ?
C3 N2 C1 O1 . . . . -163.7(3) ?
C11 N2 C1 C7A . . . . -177.4(3) ?
C3 N2 C1 C7A . . . . 24.1(4) ?
C6 O8 C3A C4 . . . . 0.7(3) ?
C6 O8 C3A C3 . . . . 127.1(3) ?
C6 O8 C3A Br1 . . . . -120.6(2) ?
C1 N2 C3 C3A . . . . -29.3(4) ?
C11 N2 C3 C3A . . . . 171.5(3) ?
O8 C3A C3 N2 . . . . -73.6(4) ?
C4 C3A C3 N2 . . . . 47.1(4) ?
Br1 C3A C3 N2 . . . . 169.9(2) ?
O8 C3A C4 C5 . . . . -31.7(3) ?
C3 C3A C4 C5 . . . . -157.3(3) ?
Br1 C3A C4 C5 . . . . 86.4(3) ?
O8 C3A C4 C7A . . . . 70.4(3) ?
C3 C3A C4 C7A . . . . -55.3(3) ?
Br1 C3A C4 C7A . . . . -171.5(2) ?
C3A C4 C5 C6 . . . . 47.1(3) ?
C7A C4 C5 C6 . . . . -59.3(3) ?
C3A C4 C5 Br2 . . . . -75.8(3) ?
C7A C4 C5 Br2 . . . . 177.8(2) ?
C3A O8 C6 C5 . . . . 31.2(3) ?
C3A O8 C6 C7 . . . . -74.4(3) ?
C4 C5 C6 O8 . . . . -47.4(3) ?
Br2 C5 C6 O8 . . . . 78.1(3) ?
C4 C5 C6 C7 . . . . 62.6(3) ?
Br2 C5 C6 C7 . . . . -171.9(2) ?
O1 C1 C7A C4 . . . . 151.2(3) ?
N2 C1 C7A C4 . . . . -36.4(4) ?
O1 C1 C7A C7 . . . . -91.6(4) ?
N2 C1 C7A C7 . . . . 80.9(3) ?
C3A C4 C7A C1 . . . . 50.2(3) ?
C5 C4 C7A C1 . . . . 156.1(3) ?
C3A C4 C7A C7 . . . . -70.3(3) ?
C5 C4 C7A C7 . . . . 35.6(3) ?
O8 C6 C7 C7A . . . . 68.9(3) ?
C5 C6 C7 C7A . . . . -39.9(3) ?
C1 C7A C7 C6 . . . . -124.2(3) ?
C4 C7A C7 C6 . . . . 2.0(3) ?
C1 N2 C11 C16 . . . . 106.7(4) ?
C3 N2 C11 C16 . . . . -93.2(4) ?
C1 N2 C11 C12 . . . . -74.6(4) ?
C3 N2 C11 C12 . . . . 85.5(4) ?
C16 C11 C12 C13 . . . . -2.1(5) ?
N2 C11 C12 C13 . . . . 179.2(3) ?
C11 C12 C13 C14 . . . . 1.4(5) ?
C17 O2 C14 C15 . . . . 9.8(5) ?
C17 O2 C14 C13 . . . . -171.3(4) ?
C12 C13 C14 O2 . . . . -178.4(3) ?
C12 C13 C14 C15 . . . . 0.6(5) ?
O2 C14 C15 C16 . . . . 177.0(3) ?
C13 C14 C15 C16 . . . . -1.9(6) ?
C12 C11 C16 C15 . . . . 0.8(5) ?
N2 C11 C16 C15 . . . . 179.5(3) ?
C14 C15 C16 C11 . . . . 1.2(6) ?

_cod_database_fobs_code 2243810
